data_4340586
loop_
_publ_author_name
'Swarnakar, Anindya K.'
'McDonald, Sean M.'
'Deutsch, Kelsey C.'
'Choi, Paul'
'Ferguson, Michael J.'
'McDonald, Robert'
'Rivard, Eric'

_publ_section_title
;
 Application of the Donor-Acceptor Concept to Intercept Low Oxidation
 State Group 14 Element Hydrides using a Wittig Reagent as a Lewis Base.
;
_journal_issue 16
_journal_name_full 'Inorganic chemistry'
_journal_page_first 8662
_journal_page_last 8671
_journal_paper_doi 10.1021/ic501265k
_journal_volume 53
_journal_year 2014
_chemical_formula_moiety 'C18 H33 Cl2 Ge P'
_chemical_formula_sum 'C18 H33 Cl2 Ge P'
_chemical_formula_weight 423.90
_chemical_name_common 2
_chemical_name_systematic
; 
 ? 
;
_space_group_IT_number 29
_symmetry_cell_setting orthorhombic
_symmetry_space_group_name_Hall 'P 2c -2ac'
_symmetry_space_group_name_H-M 'P c a 21'
_atom_sites_solution_hydrogens geom
_atom_sites_solution_primary direct
_atom_sites_solution_secondary difmap
_audit_creation_method SHELXL-97
_cell_angle_alpha 90.00
_cell_angle_beta 90.00
_cell_angle_gamma 90.00
_cell_formula_units_Z 4
_cell_length_a 15.158(5)
_cell_length_b 9.974(3)
_cell_length_c 13.629(4)
_cell_measurement_reflns_used 4898
_cell_measurement_temperature 173(2)
_cell_measurement_theta_max 22.81
_cell_measurement_theta_min 2.44
_cell_volume 2060.5(11)
_computing_cell_refinement 'Bruker SAINT'
_computing_data_collection 'Bruker APEX2'
_computing_data_reduction 'Bruker SAINT'
_computing_molecular_graphics 'Bruker SHELXTL'
_computing_publication_material 'Bruker SHELXTL'
_computing_structure_refinement 'SHELXL-97 (Sheldrick, 2008)'
_computing_structure_solution 'DIRDIF-2008 (Beurskens et al., 2008)'
_diffrn_ambient_temperature 173(2)
_diffrn_measured_fraction_theta_full 0.999
_diffrn_measured_fraction_theta_max 0.999
_diffrn_measurement_device_type 'Bruker APEX-II CCD'
_diffrn_measurement_method '\w scans'
_diffrn_radiation_monochromator graphite
_diffrn_radiation_source 'fine-focus sealed tube'
_diffrn_radiation_type MoK\a
_diffrn_radiation_wavelength 0.71073
_diffrn_reflns_av_R_equivalents 0.0204
_diffrn_reflns_av_sigmaI/netI 0.0302
_diffrn_reflns_limit_h_max 19
_diffrn_reflns_limit_h_min -19
_diffrn_reflns_limit_k_max 12
_diffrn_reflns_limit_k_min -12
_diffrn_reflns_limit_l_max 17
_diffrn_reflns_limit_l_min -17
_diffrn_reflns_number 16583
_diffrn_reflns_theta_full 27.49
_diffrn_reflns_theta_max 27.49
_diffrn_reflns_theta_min 2.04
_exptl_absorpt_coefficient_mu 1.820
_exptl_absorpt_correction_T_max 0.6326
_exptl_absorpt_correction_T_min 0.5125
_exptl_absorpt_correction_type integration
_exptl_absorpt_process_details 'SADABS (Sheldrick, 2008)'
_exptl_crystal_colour colourless
_exptl_crystal_density_diffrn 1.366
_exptl_crystal_density_method 'not measured'
_exptl_crystal_description prism
_exptl_crystal_F_000 888
_exptl_crystal_size_max 0.42
_exptl_crystal_size_mid 0.31
_exptl_crystal_size_min 0.28
_refine_diff_density_max 0.530
_refine_diff_density_min -0.254
_refine_diff_density_rms 0.039
_refine_ls_abs_structure_details 'Flack H D (1983), Acta Cryst. A39, 876-881'
_refine_ls_abs_structure_Flack 0.015(6)
_refine_ls_extinction_method none
_refine_ls_goodness_of_fit_ref 1.058
_refine_ls_hydrogen_treatment constr
_refine_ls_matrix_type full
_refine_ls_number_parameters 199
_refine_ls_number_reflns 4664
_refine_ls_number_restraints 1
_refine_ls_restrained_S_all 1.057
_refine_ls_R_factor_all 0.0197
_refine_ls_R_factor_gt 0.0189
_refine_ls_shift/su_max 0.000
_refine_ls_shift/su_mean 0.000
_refine_ls_structure_factor_coef Fsqd
_refine_ls_weighting_details 'calc w=1/[\s^2^(Fo^2^)+(0.0258P)^2^+0.0675P] where P=(Fo^2^+2Fc^2^)/3'
_refine_ls_weighting_scheme calc
_refine_ls_wR_factor_gt 0.0506
_refine_ls_wR_factor_ref 0.0510
_reflns_number_gt 4527
_reflns_number_total 4664
_reflns_threshold_expression I>2\s(I)
_cod_data_source_file ic501265k_si_002.cif
_cod_data_source_block riv1035
_cod_depositor_comments
;
The following automatic conversions were performed:

'_symmetry_cell_setting' value 'Orthorhombic' changed to
'orthorhombic' according to
/usr/data/users/saulius/crontab/automatic-downloads/rss-feeds/ACS/lib/dictionaries/cif_core.dic
dictionary named 'cif_core.dic' version 2.4.2 from 2011-04-26.

Automatic conversion script
Id: cif_fix_values 2281 2013-09-26 08:29:07Z andrius 

 Adding full bibliography for 4340585--4340595.cif.
;
_cod_database_code 4340586

loop_
_symmetry_equiv_pos_as_xyz
'x, y, z'
'-x, -y, z+1/2'
'x+1/2, -y, z'
'-x+1/2, y, z+1/2'

loop_
_atom_site_label
_atom_site_type_symbol
_atom_site_fract_x
_atom_site_fract_y
_atom_site_fract_z
_atom_site_U_iso_or_equiv
_atom_site_adp_type
_atom_site_occupancy
_atom_site_symmetry_multiplicity
_atom_site_calc_flag
_atom_site_refinement_flags
Ge Ge -0.005623(10) 0.291673(15) 0.11773(2) 0.02642(5) Uani 1 1 d .
Cl1 Cl 0.08215(3) 0.37142(5) -0.00478(3) 0.03869(10) Uani 1 1 d .
Cl2 Cl -0.07652(3) 0.48705(5) 0.15138(4) 0.04081(11) Uani 1 1 d .
P P 0.10811(2) 0.32843(3) 0.24871(3) 0.01921(7) Uani 1 1 d .
C11 C 0.21495(9) 0.25677(15) 0.21072(11) 0.0226(3) Uani 1 1 d .
H11 H 0.2449 0.3273 0.1706 0.027 Uiso 1 1 calc R
C12 C 0.20273(11) 0.13483(16) 0.14231(12) 0.0291(3) Uani 1 1 d .
H12A H 0.1739 0.0611 0.1789 0.035 Uiso 1 1 calc R
H12B H 0.1639 0.1599 0.0868 0.035 Uiso 1 1 calc R
C13 C 0.29170(12) 0.08697(19) 0.10286(13) 0.0379(4) Uani 1 1 d .
H13A H 0.2827 0.0060 0.0620 0.045 Uiso 1 1 calc R
H13B H 0.3175 0.1576 0.0607 0.045 Uiso 1 1 calc R
C14 C 0.35560(11) 0.05444(18) 0.18570(13) 0.0344(4) Uani 1 1 d .
H14A H 0.3330 -0.0230 0.2236 0.041 Uiso 1 1 calc R
H14B H 0.4135 0.0292 0.1577 0.041 Uiso 1 1 calc R
C15 C 0.36709(10) 0.17409(18) 0.25388(16) 0.0356(4) Uani 1 1 d .
H15A H 0.3957 0.2483 0.2176 0.043 Uiso 1 1 calc R
H15B H 0.4062 0.1487 0.3090 0.043 Uiso 1 1 calc R
C16 C 0.27858(11) 0.22232(17) 0.29461(13) 0.0309(4) Uani 1 1 d .
H16A H 0.2880 0.3026 0.3360 0.037 Uiso 1 1 calc R
H16B H 0.2524 0.1513 0.3362 0.037 Uiso 1 1 calc R
C21 C 0.12388(10) 0.50469(14) 0.28627(11) 0.0231(3) Uani 1 1 d .
H21 H 0.0635 0.5421 0.2973 0.028 Uiso 1 1 calc R
C22 C 0.16469(12) 0.58791(15) 0.20334(13) 0.0334(4) Uani 1 1 d .
H22A H 0.1303 0.5749 0.1423 0.040 Uiso 1 1 calc R
H22B H 0.2259 0.5575 0.1912 0.040 Uiso 1 1 calc R
C23 C 0.16492(14) 0.73716(17) 0.23117(15) 0.0415(5) Uani 1 1 d .
H23A H 0.1937 0.7896 0.1784 0.050 Uiso 1 1 calc R
H23B H 0.1034 0.7692 0.2378 0.050 Uiso 1 1 calc R
C24 C 0.21378(12) 0.75966(18) 0.32721(14) 0.0367(4) Uani 1 1 d .
H24A H 0.2105 0.8557 0.3452 0.044 Uiso 1 1 calc R
H24B H 0.2767 0.7359 0.3186 0.044 Uiso 1 1 calc R
C25 C 0.17455(14) 0.67541(18) 0.40946(14) 0.0390(4) Uani 1 1 d .
H25A H 0.1133 0.7049 0.4223 0.047 Uiso 1 1 calc R
H25B H 0.2092 0.6891 0.4702 0.047 Uiso 1 1 calc R
C26 C 0.17471(13) 0.52628(17) 0.38277(12) 0.0346(4) Uani 1 1 d .
H26A H 0.1466 0.4739 0.4360 0.042 Uiso 1 1 calc R
H26B H 0.2362 0.4945 0.3752 0.042 Uiso 1 1 calc R
C31 C 0.06739(10) 0.23946(15) 0.35797(11) 0.0229(3) Uani 1 1 d .
H31 H 0.1115 0.2514 0.4119 0.027 Uiso 1 1 calc R
C32 C -0.02037(14) 0.30320(18) 0.39100(16) 0.0349(4) Uani 1 1 d .
H32A H -0.0110 0.3996 0.4049 0.042 Uiso 1 1 calc R
H32B H -0.0642 0.2958 0.3374 0.042 Uiso 1 1 calc R
C33 C -0.05597(15) 0.2341(2) 0.48261(16) 0.0454(5) Uani 1 1 d .
H33A H -0.1135 0.2742 0.5005 0.054 Uiso 1 1 calc R
H33B H -0.0147 0.2490 0.5378 0.054 Uiso 1 1 calc R
C34 C -0.06760(13) 0.0838(2) 0.46637(14) 0.0411(4) Uani 1 1 d .
H34A H -0.0870 0.0411 0.5283 0.049 Uiso 1 1 calc R
H34B H -0.1140 0.0685 0.4164 0.049 Uiso 1 1 calc R
C35 C 0.01827(12) 0.01958(18) 0.43230(13) 0.0341(4) Uani 1 1 d .
H35A H 0.0078 -0.0764 0.4180 0.041 Uiso 1 1 calc R
H35B H 0.0624 0.0252 0.4856 0.041 Uiso 1 1 calc R
C36 C 0.05476(11) 0.08831(15) 0.34062(12) 0.0265(3) Uani 1 1 d .
H36A H 0.0135 0.0745 0.2852 0.032 Uiso 1 1 calc R
H36B H 0.1121 0.0474 0.3228 0.032 Uiso 1 1 calc R

loop_
_atom_site_aniso_label
_atom_site_aniso_U_11
_atom_site_aniso_U_22
_atom_site_aniso_U_33
_atom_site_aniso_U_23
_atom_site_aniso_U_13
_atom_site_aniso_U_12
Ge 0.02853(9) 0.02359(8) 0.02715(9) -0.00026(7) -0.00561(7) -0.00103(6)
Cl1 0.0467(2) 0.0427(2) 0.0266(2) 0.00544(18) 0.00477(18) 0.00896(18)
Cl2 0.0328(2) 0.0416(2) 0.0481(2) -0.00483(19) -0.00336(18) 0.01441(17)
P 0.01986(16) 0.01624(15) 0.02152(17) -0.00008(14) -0.00014(15) 0.00025(13)
C11 0.0201(7) 0.0193(6) 0.0284(7) 0.0002(6) 0.0016(6) 0.0023(5)
C12 0.0309(8) 0.0289(8) 0.0276(9) -0.0065(6) -0.0011(6) 0.0088(6)
C13 0.0428(9) 0.0426(10) 0.0282(9) -0.0031(7) 0.0039(7) 0.0180(8)
C14 0.0325(9) 0.0363(9) 0.0344(9) 0.0058(7) 0.0045(7) 0.0167(7)
C15 0.0240(7) 0.0325(8) 0.0503(10) 0.0056(8) -0.0064(8) 0.0054(6)
C16 0.0277(8) 0.0298(8) 0.0352(9) -0.0072(7) -0.0066(7) 0.0048(6)
C21 0.0245(7) 0.0178(7) 0.0270(7) -0.0018(5) 0.0013(6) -0.0007(5)
C22 0.0479(10) 0.0213(8) 0.0308(8) 0.0015(6) 0.0005(7) -0.0081(7)
C23 0.0548(12) 0.0206(8) 0.0491(12) 0.0042(7) -0.0087(9) -0.0084(7)
C24 0.0379(10) 0.0223(8) 0.0498(11) -0.0047(7) -0.0024(8) -0.0061(7)
C25 0.0509(11) 0.0266(8) 0.0394(10) -0.0108(7) 0.0000(8) -0.0068(8)
C26 0.0512(11) 0.0253(9) 0.0273(9) -0.0035(6) -0.0054(7) -0.0062(7)
C31 0.0265(7) 0.0217(7) 0.0205(7) 0.0008(6) -0.0001(6) -0.0035(6)
C32 0.0398(10) 0.0260(9) 0.0389(11) -0.0040(7) 0.0142(8) -0.0009(7)
C33 0.0534(12) 0.0426(11) 0.0401(11) -0.0056(9) 0.0219(9) -0.0134(9)
C34 0.0486(11) 0.0405(10) 0.0341(10) 0.0027(8) 0.0095(8) -0.0156(8)
C35 0.0412(9) 0.0291(9) 0.0321(9) 0.0092(7) -0.0078(7) -0.0125(7)
C36 0.0306(8) 0.0206(7) 0.0281(8) 0.0024(6) 0.0003(6) -0.0026(6)

loop_
_atom_type_symbol
_atom_type_description
_atom_type_scat_dispersion_real
_atom_type_scat_dispersion_imag
_atom_type_scat_source
C C 0.0033 0.0016 'International Tables Vol C Tables 4.2.6.8 and 6.1.1.4'
H H 0.0000 0.0000 'International Tables Vol C Tables 4.2.6.8 and 6.1.1.4'
P P 0.1023 0.0942 'International Tables Vol C Tables 4.2.6.8 and 6.1.1.4'
Cl Cl 0.1484 0.1585 'International Tables Vol C Tables 4.2.6.8 and 6.1.1.4'
Ge Ge 0.1547 1.8001 'International Tables Vol C Tables 4.2.6.8 and 6.1.1.4'

loop_
_geom_angle_atom_site_label_1
_geom_angle_atom_site_label_2
_geom_angle_atom_site_label_3
_geom_angle
Cl2 Ge Cl1 97.16(2)
Cl2 Ge P 93.21(2)
Cl1 Ge P 93.96(3)
C31 P C11 109.56(7)
C31 P C21 106.16(7)
C11 P C21 109.46(7)
C31 P Ge 105.95(5)
C11 P Ge 110.30(5)
C21 P Ge 115.17(5)
C16 C11 C12 110.43(12)
C16 C11 P 115.43(11)
C12 C11 P 111.69(10)
C13 C12 C11 110.65(14)
C14 C13 C12 111.54(14)
C15 C14 C13 110.99(14)
C14 C15 C16 111.57(14)
C15 C16 C11 110.57(15)
C22 C21 C26 110.62(13)
C22 C21 P 111.32(11)
C26 C21 P 115.77(11)
C21 C22 C23 110.11(14)
C24 C23 C22 110.89(15)
C23 C24 C25 111.23(15)
C24 C25 C26 111.15(15)
C25 C26 C21 109.76(15)
C36 C31 C32 109.98(13)
C36 C31 P 112.96(11)
C32 C31 P 109.08(12)
C33 C32 C31 110.98(17)
C32 C33 C34 111.50(16)
C35 C34 C33 111.01(15)
C34 C35 C36 111.70(15)
C35 C36 C31 111.04(13)

loop_
_geom_bond_atom_site_label_1
_geom_bond_atom_site_label_2
_geom_bond_distance
Ge Cl2 2.2723(7)
Ge Cl1 2.2782(7)
Ge P 2.5087(7)
P C31 1.8400(16)
P C11 1.8443(15)
P C21 1.8466(15)
C11 C16 1.535(2)
C11 C12 1.544(2)
C12 C13 1.528(2)
C13 C14 1.523(2)
C14 C15 1.523(3)
C15 C16 1.530(2)
C21 C22 1.533(2)
C21 C26 1.539(2)
C22 C23 1.536(2)
C23 C24 1.521(3)
C24 C25 1.522(3)
C25 C26 1.531(2)
C31 C36 1.538(2)
C31 C32 1.541(2)
C32 C33 1.525(3)
C33 C34 1.525(3)
C34 C35 1.523(3)
C35 C36 1.529(2)

loop_
_geom_torsion_atom_site_label_1
_geom_torsion_atom_site_label_2
_geom_torsion_atom_site_label_3
_geom_torsion_atom_site_label_4
_geom_torsion
Cl2 Ge P C31 94.55(6)
Cl1 Ge P C31 -168.03(5)
Cl2 Ge P C11 -146.95(5)
Cl1 Ge P C11 -49.54(6)
Cl2 Ge P C21 -22.46(6)
Cl1 Ge P C21 74.96(6)
C31 P C11 C16 -40.84(13)
C21 P C11 C16 75.18(13)
Ge P C11 C16 -157.10(10)
C31 P C11 C12 86.39(12)
C21 P C11 C12 -157.59(11)
Ge P C11 C12 -29.88(12)
C16 C11 C12 C13 -56.38(17)
P C11 C12 C13 173.73(11)
C11 C12 C13 C14 56.07(19)
C12 C13 C14 C15 -55.6(2)
C13 C14 C15 C16 55.8(2)
C14 C15 C16 C11 -56.52(19)
C12 C11 C16 C15 56.50(17)
P C11 C16 C15 -175.64(11)
C31 P C21 C22 175.62(11)
C11 P C21 C22 57.45(13)
Ge P C21 C22 -67.49(12)
C31 P C21 C26 48.16(14)
C11 P C21 C26 -70.01(13)
Ge P C21 C26 165.05(10)
C26 C21 C22 C23 -57.77(18)
P C21 C22 C23 172.02(12)
C21 C22 C23 C24 56.8(2)
C22 C23 C24 C25 -56.3(2)
C23 C24 C25 C26 56.7(2)
C24 C25 C26 C21 -57.0(2)
C22 C21 C26 C25 57.80(19)
P C21 C26 C25 -174.39(12)
C11 P C31 C36 -59.19(13)
C21 P C31 C36 -177.29(11)
Ge P C31 C36 59.79(11)
C11 P C31 C32 178.18(11)
C21 P C31 C32 60.08(13)
Ge P C31 C32 -62.84(12)
C36 C31 C32 C33 56.5(2)
P C31 C32 C33 -179.06(13)
C31 C32 C33 C34 -56.5(2)
C32 C33 C34 C35 55.4(2)
C33 C34 C35 C36 -55.1(2)
C34 C35 C36 C31 55.97(19)
C32 C31 C36 C35 -56.15(18)
P C31 C36 C35 -178.28(11)
